data_1547430
loop_
_publ_author_name
'Anuradha R. Pallipurath'
'Jonathan M. Skelton'
'Mark R. Warren'
'Naghmeh Kamali'
'Patrick McArdle'
'Andrea Erxleben'

_publ_section_title
;
 Sulfamerazine: Understanding the Influence of Slip Planes in the
 Polymorphic Phase Transformation through X-Ray Crystallographic Studies
 and ab Initio Lattice Dynamics
;
_journal_name_full 'Molecular Pharmaceutics'
_journal_page_first 3735
_journal_page_last 3748
_journal_paper_doi 10.1021/acs.molpharmaceut.5b00504
_journal_volume 12
_journal_year 2015
_chemical_formula_moiety 'C11 H12 N4 O2 S'
_chemical_formula_sum 'C11 H12 N4 O2 S'
_chemical_formula_weight 264.303
_chemical_name_common Sulfamerazine
_chemical_name_systematic 4-amino-N-(4-methylpyrimidin-2-yl)
_space_group_crystal_system orthorhombic
_space_group_IT_number 61
_space_group_name_Hall '-P 2ac 2ab'
_space_group_name_H-M_alt 'P b c a'
_symmetry_space_group_name_Hall '-P 2ac 2ab'
_symmetry_space_group_name_H-M 'P b c a'
_atom_sites_solution_hydrogens mixed
_cell_angle_alpha 90
_cell_angle_beta 90
_cell_angle_gamma 90
_cell_formula_units_Z 8
_cell_length_a 9.0963(2)
_cell_length_b 11.5574(3)
_cell_length_c 22.8612(7)
_cell_measurement_reflns_used 6223
_cell_measurement_temperature 174.9(3)
_cell_measurement_theta_max 28.9880
_cell_measurement_theta_min 3.8940
_cell_volume 2403.39(11)
_computing_cell_refinement
;
'Fri Nov 28 20:15:03 2014'
;
_computing_data_collection
;
'Fri Nov 28 20:15:03 2014'
;
_computing_data_reduction
;
'Fri Nov 28 20:15:03 2014'
;
_computing_molecular_graphics OSCAIL
_computing_structure_refinement 'SHELXL-2014/7 (Sheldrick, 2014)'
_computing_structure_solution SHELXT
_diffrn_ambient_temperature 174.9(3)
_diffrn_detector_area_resol_mean 16.1048
_diffrn_measured_fraction_theta_full 0.999
_diffrn_measured_fraction_theta_max 0.922
_diffrn_measurement_device_type 'Xcalibur, Sapphire3'
_diffrn_measurement_method '\w scans'
_diffrn_radiation_type MoK\a
_diffrn_radiation_wavelength 0.71073
_diffrn_reflns_av_R_equivalents 0.0269
_diffrn_reflns_av_unetI/netI 0.0210
_diffrn_reflns_Laue_measured_fraction_full 0.999
_diffrn_reflns_Laue_measured_fraction_max 0.922
_diffrn_reflns_limit_h_max 11
_diffrn_reflns_limit_h_min -12
_diffrn_reflns_limit_k_max 13
_diffrn_reflns_limit_k_min -15
_diffrn_reflns_limit_l_max 31
_diffrn_reflns_limit_l_min -26
_diffrn_reflns_number 20575
_diffrn_reflns_point_group_measured_fraction_full 0.999
_diffrn_reflns_point_group_measured_fraction_max 0.922
_diffrn_reflns_theta_full 25.242
_diffrn_reflns_theta_max 29.204
_diffrn_reflns_theta_min 2.986
_diffrn_source 'Enhance (Mo) X-ray Source'
_exptl_absorpt_coefficient_mu 0.269
_exptl_absorpt_correction_T_max 1.00000
_exptl_absorpt_correction_T_min 0.98434
_exptl_absorpt_correction_type multi-scan
_exptl_absorpt_process_details
;
crysalispro, agilent technologies,
version 1.171.37.31 (release 14-01-2014 crysalis171 .net)
(compiled jan 14 2014,18:38:05)
empirical absorption correction using spherical harmonics,
 implemented in scale3 abspack scaling algorithm.
;
_exptl_crystal_colour Colourless
_exptl_crystal_density_diffrn 1.461
_exptl_crystal_description Parallelepiped
_exptl_crystal_F_000 1104
_exptl_crystal_size_max 0.50
_exptl_crystal_size_mid 0.40
_exptl_crystal_size_min 0.20
_refine_diff_density_max 0.402
_refine_diff_density_min -0.436
_refine_diff_density_rms 0.053
_refine_ls_extinction_coef .
_refine_ls_extinction_method none
_refine_ls_goodness_of_fit_ref 1.056
_refine_ls_hydrogen_treatment mixed
_refine_ls_matrix_type full
_refine_ls_number_parameters 176
_refine_ls_number_reflns 2998
_refine_ls_number_restraints 0
_refine_ls_restrained_S_all 1.056
_refine_ls_R_factor_all 0.0465
_refine_ls_R_factor_gt 0.0374
_refine_ls_shift/su_max 0.000
_refine_ls_shift/su_mean 0.000
_refine_ls_structure_factor_coef Fsqd
_refine_ls_weighting_details 'w=1/[\s^2^(Fo^2^)+(0.0463P)^2^+1.4827P] where P=(Fo^2^+2Fc^2^)/3'
_refine_ls_weighting_scheme calc
_refine_ls_wR_factor_gt 0.0962
_refine_ls_wR_factor_ref 0.1021
_reflns_Friedel_coverage 0.000
_reflns_Friedel_fraction_full .
_reflns_Friedel_fraction_max .
_reflns_number_gt 2546
_reflns_number_total 2998
_reflns_threshold_expression 'I > 2\s(I)'
_cod_data_source_file Exp_Form-II2FInHouse_Form-II_175K.cif
_cod_data_source_block smz_fiilt175_a
_cod_depositor_comments
;

2019-03-25
Changing wrong Z value
                 miguel
;
_cod_original_formula_units_Z 6
_cod_database_code 1547430
_shelx_space_group_comment
;
The symmetry employed for this shelxl refinement is uniquely defined
by the following loop, which should always be used as a source of
symmetry information in preference to the above space-group names.
They are only intended as comments.
;
_shelx_estimated_absorpt_t_min 0.877
_shelx_estimated_absorpt_t_max 0.948
_shelxl_version_number 2014/6

loop_
_space_group_symop_operation_xyz
'x, y, z'
'-x+1/2, -y, z+1/2'
'-x, y+1/2, -z+1/2'
'x+1/2, -y+1/2, -z'
'-x, -y, -z'
'x-1/2, y, -z-1/2'
'x, -y-1/2, z-1/2'
'-x-1/2, y-1/2, z'

loop_
_atom_site_label
_atom_site_type_symbol
_atom_site_fract_x
_atom_site_fract_y
_atom_site_fract_z
_atom_site_U_iso_or_equiv
_atom_site_adp_type
_atom_site_occupancy
_atom_site_site_symmetry_order
_atom_site_calc_flag
_atom_site_refinement_flags_posn
_atom_site_refinement_flags_adp
_atom_site_refinement_flags_occupancy
_atom_site_disorder_assembly
_atom_site_disorder_group
S1 S 0.33169(4) 0.34597(3) 0.38964(2) 0.02105(12) Uani 1 1 d . . . . .
O2 O 0.19643(12) 0.39710(10) 0.40960(5) 0.0268(3) Uani 1 1 d . . . . .
O1 O 0.34183(14) 0.22278(10) 0.38653(5) 0.0294(3) Uani 1 1 d . . . . .
N4 N 0.66662(14) 0.42616(12) 0.48536(6) 0.0241(3) Uani 1 1 d . . . . .
N3 N 0.65601(15) 0.28477(11) 0.40875(6) 0.0251(3) Uani 1 1 d . . . . .
N2 N 0.45127(15) 0.39532(12) 0.43717(6) 0.0233(3) Uani 1 1 d . . . . .
N1 N 0.45433(19) 0.53232(15) 0.15437(7) 0.0342(4) Uani 1 1 d . . . . .
C1 C 0.37456(17) 0.40362(13) 0.32145(7) 0.0219(3) Uani 1 1 d . . . . .
C2 C 0.4480(2) 0.33650(14) 0.28012(8) 0.0295(4) Uani 1 1 d . . . . .
H2 H 0.4774 0.2617 0.2895 0.038 Uiso 1 1 calc R U . . .
C3 C 0.4770(2) 0.38068(15) 0.22544(8) 0.0312(4) Uani 1 1 d . . . . .
H3 H 0.5277 0.3358 0.1984 0.041 Uiso 1 1 calc R U . . .
C4 C 0.43125(18) 0.49245(14) 0.20985(7) 0.0260(3) Uani 1 1 d . . . . .
C5 C 0.35760(19) 0.55908(13) 0.25230(8) 0.0271(3) Uani 1 1 d . . . . .
H5 H 0.3268 0.6336 0.2430 0.035 Uiso 1 1 calc R U . . .
C6 C 0.33045(17) 0.51552(13) 0.30751(7) 0.0243(3) Uani 1 1 d . . . . .
H6 H 0.2828 0.5609 0.3353 0.032 Uiso 1 1 calc R U . . .
C7 C 0.59830(17) 0.36601(13) 0.44315(7) 0.0210(3) Uani 1 1 d . . . . .
C8 C 0.80891(18) 0.40054(16) 0.49301(8) 0.0282(4) Uani 1 1 d . . . . .
H8 H 0.8615 0.4400 0.5216 0.037 Uiso 1 1 calc R U . . .
C9 C 0.88012(19) 0.31831(15) 0.46022(8) 0.0296(4) Uani 1 1 d . . . . .
H9 H 0.9791 0.3019 0.4662 0.038 Uiso 1 1 calc R U . . .
C10 C 0.79946(18) 0.26070(14) 0.41801(8) 0.0268(3) Uani 1 1 d . . . . .
C11 C 0.8672(2) 0.16744(17) 0.38141(9) 0.0384(4) Uani 1 1 d . . . . .
H11A H 0.8219 0.0946 0.3905 0.050 Uiso 1 1 calc R U . . .
H11B H 0.9706 0.1631 0.3895 0.050 Uiso 1 1 calc R U . . .
H11C H 0.8525 0.1848 0.3408 0.050 Uiso 1 1 calc R U . . .
H1N2 H 0.419(3) 0.445(2) 0.4594(10) 0.044(6) Uiso 1 1 d . . . . .
H1N1 H 0.517(3) 0.4941(19) 0.1334(10) 0.041(6) Uiso 1 1 d . . . . .
H2N1 H 0.446(3) 0.604(2) 0.1463(11) 0.050(7) Uiso 1 1 d . . . . .

loop_
_atom_site_aniso_label
_atom_site_aniso_U_11
_atom_site_aniso_U_22
_atom_site_aniso_U_33
_atom_site_aniso_U_23
_atom_site_aniso_U_13
_atom_site_aniso_U_12
S1 0.0216(2) 0.0223(2) 0.0193(2) -0.00175(14) -0.00055(14) -0.00288(14)
O2 0.0202(5) 0.0365(6) 0.0235(6) -0.0017(5) 0.0006(4) -0.0020(5)
O1 0.0393(7) 0.0219(6) 0.0269(6) -0.0010(4) -0.0007(5) -0.0059(5)
N4 0.0218(6) 0.0283(7) 0.0221(7) -0.0016(5) -0.0015(5) 0.0014(5)
N3 0.0261(7) 0.0245(7) 0.0246(7) -0.0001(5) 0.0018(5) 0.0039(5)
N2 0.0221(7) 0.0257(7) 0.0221(7) -0.0079(5) -0.0025(5) 0.0029(5)
N1 0.0449(9) 0.0298(8) 0.0279(8) 0.0042(6) 0.0113(7) 0.0019(7)
C1 0.0231(7) 0.0230(7) 0.0197(7) -0.0011(6) 0.0000(6) -0.0014(6)
C2 0.0368(9) 0.0238(8) 0.0278(9) -0.0010(6) 0.0046(7) 0.0071(7)
C3 0.0379(9) 0.0286(8) 0.0269(9) -0.0026(7) 0.0098(7) 0.0055(7)
C4 0.0278(8) 0.0271(8) 0.0232(8) -0.0002(6) 0.0037(6) -0.0039(6)
C5 0.0324(9) 0.0197(7) 0.0292(8) 0.0001(6) 0.0038(7) 0.0000(6)
C6 0.0257(8) 0.0210(7) 0.0261(8) -0.0046(6) 0.0045(6) -0.0012(6)
C7 0.0217(7) 0.0222(7) 0.0193(7) 0.0022(6) 0.0006(6) 0.0007(6)
C8 0.0245(8) 0.0351(9) 0.0249(8) 0.0021(7) -0.0034(6) 0.0000(7)
C9 0.0218(8) 0.0386(9) 0.0283(9) 0.0064(7) 0.0016(6) 0.0052(7)
C10 0.0277(8) 0.0263(8) 0.0266(8) 0.0060(6) 0.0069(6) 0.0057(6)
C11 0.0363(10) 0.0359(10) 0.0430(11) -0.0024(8) 0.0087(8) 0.0128(8)

loop_
_atom_type_symbol
_atom_type_description
_atom_type_scat_dispersion_real
_atom_type_scat_dispersion_imag
_atom_type_scat_source
C C 0.0033 0.0016 'International Tables Vol C Tables 4.2.6.8 and 6.1.1.4'
H H 0.0000 0.0000 'International Tables Vol C Tables 4.2.6.8 and 6.1.1.4'
N N 0.0061 0.0033 'International Tables Vol C Tables 4.2.6.8 and 6.1.1.4'
O O 0.0106 0.0060 'International Tables Vol C Tables 4.2.6.8 and 6.1.1.4'
S S 0.1246 0.1234 'International Tables Vol C Tables 4.2.6.8 and 6.1.1.4'

loop_
_geom_angle_atom_site_label_1
_geom_angle_atom_site_label_2
_geom_angle_atom_site_label_3
_geom_angle
_geom_angle_site_symmetry_1
_geom_angle_site_symmetry_3
O1 S1 O2 118.70(7) . .
O1 S1 N2 109.68(7) . .
O2 S1 N2 102.36(7) . .
O1 S1 C1 108.83(7) . .
O2 S1 C1 108.57(7) . .
N2 S1 C1 108.18(7) . .
C8 N4 C7 115.27(14) . .
C7 N3 C10 115.67(15) . .
C7 N2 S1 128.32(12) . .
C7 N2 H1N2 117.2(17) . .
S1 N2 H1N2 114.5(17) . .
C4 N1 H1N1 116.4(15) . .
C4 N1 H2N1 120.9(16) . .
H1N1 N1 H2N1 116(2) . .
C2 C1 C6 120.04(15) . .
C2 C1 S1 120.13(12) . .
C6 C1 S1 119.78(12) . .
C3 C2 C1 120.11(15) . .
C3 C2 H2 119.9 . .
C1 C2 H2 119.9 . .
C2 C3 C4 121.03(15) . .
C2 C3 H3 119.5 . .
C4 C3 H3 119.5 . .
N1 C4 C3 120.07(16) . .
N1 C4 C5 121.91(16) . .
C3 C4 C5 117.99(15) . .
C6 C5 C4 121.03(15) . .
C6 C5 H5 119.5 . .
C4 C5 H5 119.5 . .
C5 C6 C1 119.77(14) . .
C5 C6 H6 120.1 . .
C1 C6 H6 120.1 . .
N3 C7 N4 127.37(14) . .
N3 C7 N2 119.61(14) . .
N4 C7 N2 113.01(13) . .
N4 C8 C9 122.54(16) . .
N4 C8 H8 118.7 . .
C9 C8 H8 118.7 . .
C8 C9 C10 117.63(16) . .
C8 C9 H9 121.2 . .
C10 C9 H9 121.2 . .
N3 C10 C9 121.51(15) . .
N3 C10 C11 117.27(16) . .
C9 C10 C11 121.21(16) . .
C10 C11 H11A 109.5 . .
C10 C11 H11B 109.5 . .
H11A C11 H11B 109.5 . .
C10 C11 H11C 109.5 . .
H11A C11 H11C 109.5 . .
H11B C11 H11C 109.5 . .

loop_
_geom_bond_atom_site_label_1
_geom_bond_atom_site_label_2
_geom_bond_distance
_geom_bond_site_symmetry_2
S1 O1 1.4284(12) .
S1 O2 1.4393(12) .
S1 N2 1.6399(14) .
S1 C1 1.7395(16) .
N4 C8 1.339(2) .
N4 C7 1.342(2) .
N3 C7 1.332(2) .
N3 C10 1.351(2) .
N2 C7 1.386(2) .
N2 H1N2 0.82(2) .
N1 C4 1.366(2) .
N1 H1N1 0.87(2) .
N1 H2N1 0.86(2) .
C1 C2 1.393(2) .
C1 C6 1.391(2) .
C2 C3 1.376(2) .
C2 H2 0.9300 .
C3 C4 1.403(2) .
C3 H3 0.9300 .
C4 C5 1.408(2) .
C5 C6 1.381(2) .
C5 H5 0.9300 .
C6 H6 0.9300 .
C8 C9 1.373(2) .
C8 H8 0.9300 .
C9 C10 1.383(3) .
C9 H9 0.9300 .
C10 C11 1.497(2) .
C11 H11A 0.9600 .
C11 H11B 0.9600 .
C11 H11C 0.9600 .

loop_
_geom_torsion_atom_site_label_1
_geom_torsion_atom_site_label_2
_geom_torsion_atom_site_label_3
_geom_torsion_atom_site_label_4
_geom_torsion
_geom_torsion_site_symmetry_1
_geom_torsion_site_symmetry_2
_geom_torsion_site_symmetry_3
_geom_torsion_site_symmetry_4
O1 S1 N2 C7 46.36(16) . . . .
O2 S1 N2 C7 173.27(14) . . . .
C1 S1 N2 C7 -72.21(15) . . . .
O1 S1 C1 C2 -17.27(16) . . . .
O2 S1 C1 C2 -147.79(14) . . . .
N2 S1 C1 C2 101.84(15) . . . .
O1 S1 C1 C6 160.33(13) . . . .
O2 S1 C1 C6 29.80(15) . . . .
N2 S1 C1 C6 -80.56(14) . . . .
C6 C1 C2 C3 0.0(3) . . . .
S1 C1 C2 C3 177.58(14) . . . .
C1 C2 C3 C4 -1.2(3) . . . .
C2 C3 C4 N1 -176.53(17) . . . .
C2 C3 C4 C5 1.4(3) . . . .
N1 C4 C5 C6 177.53(16) . . . .
C3 C4 C5 C6 -0.4(3) . . . .
C4 C5 C6 C1 -0.8(3) . . . .
C2 C1 C6 C5 1.0(2) . . . .
S1 C1 C6 C5 -176.56(12) . . . .
C10 N3 C7 N4 0.3(2) . . . .
C10 N3 C7 N2 -179.25(14) . . . .
C8 N4 C7 N3 0.2(2) . . . .
C8 N4 C7 N2 179.71(14) . . . .
S1 N2 C7 N3 -2.8(2) . . . .
S1 N2 C7 N4 177.59(12) . . . .
C7 N4 C8 C9 -0.2(2) . . . .
N4 C8 C9 C10 -0.1(3) . . . .
C7 N3 C10 C9 -0.7(2) . . . .
C7 N3 C10 C11 178.27(15) . . . .
C8 C9 C10 N3 0.6(3) . . . .
C8 C9 C10 C11 -178.29(16) . . . .
